data_2009761
loop_
_publ_author_name
'Wang, S.'
'Staples, R.J.'
'Fackler, J.P.'

_publ_section_title
;
 (Pyridine-2-thiolato-<i>N</i>,<i>S</i>)bis(triphenylphosphine)platinum(II)
 hexafluorophosphate chloroform solvate
;
_journal_issue 6
_journal_name_full 'Acta Crystallographica Section C'
_journal_page_first 889
_journal_page_last 891
_journal_paper_doi 10.1107/S0108270193011813
_journal_volume 50
_journal_year 1994
_chemical_formula_sum 'C42 H35 Cl3 F6 N P3 Pt S'
_chemical_formula_weight 1094.2
_space_group_IT_number 2
_space_group_name_Hall '-P 1'
_space_group_name_H-M_alt 'P -1'
_symmetry_cell_setting triclinic
_symmetry_space_group_name_Hall '-P 1'
_symmetry_space_group_name_H-M 'P -1'
_atom_type_scat_source IntTabIV
_cell_angle_alpha 92.96(2)
_cell_angle_beta 94.730(10)
_cell_angle_gamma 92.75(2)
_cell_formula_units_Z 2
_cell_length_a 10.6130(10)
_cell_length_b 13.313(3)
_cell_length_c 15.272(3)
_cell_measurement_reflns_used 25
_cell_measurement_temperature 293
_cell_measurement_theta_max 20
_cell_measurement_theta_min 15
_cell_volume 2144.6(7)
_diffrn_measurement_device 'Nicolet R3m/E'
_diffrn_measurement_method Wycoff
_diffrn_radiation_type Mo
_diffrn_radiation_wavelength 0.71073
_diffrn_reflns_av_R_equivalents 0.0524
_diffrn_reflns_limit_h_max 12
_diffrn_reflns_limit_h_min -12
_diffrn_reflns_limit_k_max 0
_diffrn_reflns_limit_k_min -15
_diffrn_reflns_limit_l_max 17
_diffrn_reflns_limit_l_min -17
_diffrn_reflns_number 5617
_diffrn_reflns_theta_max 22.5
_diffrn_standards_decay_% 3
_diffrn_standards_interval_count 198
_diffrn_standards_number 2
_exptl_absorpt_coefficient_mu 3.85
_exptl_absorpt_correction_T_max 1.000
_exptl_absorpt_correction_T_min 0.419
_exptl_absorpt_correction_type empirical
_exptl_crystal_colour yellow
_exptl_crystal_density_diffrn 1.69
_exptl_crystal_description rectangular
_exptl_crystal_size_max 0.3
_exptl_crystal_size_mid 0.2
_exptl_crystal_size_min 0.2
_refine_diff_density_max 1.51
_refine_diff_density_min -1.04
_refine_ls_extinction_coef '0.0, 0.0'
_refine_ls_extinction_method larson
_refine_ls_goodness_of_fit_obs 1.241
_refine_ls_hydrogen_treatment noref
_refine_ls_number_parameters 514
_refine_ls_number_reflns 4698
_refine_ls_R_factor_obs 0.0399
_refine_ls_shift/esd_max 0.006
_refine_ls_structure_factor_coef F
_refine_ls_weighting_details 'w = 1/[\s^2^(F~o~)+0.00140F~o~^2^]'
_refine_ls_weighting_scheme calc
_refine_ls_wR_factor_obs 0.0521
_reflns_number_observed 4698
_reflns_number_total 5276
_reflns_observed_criterion F~o~^2^>3\s(F~o~)^2^
_cod_data_source_file br1051.cif
_cod_data_source_block br1051_structure_1_of_1
_cod_depositor_comments
;
The following automatic conversions were performed:

'_refine_ls_weighting_scheme' value '1/[\s^2^(F~o~)+0.00140F~o~^2^]'
was changed to 'calc'. New tag '_refine_ls_weighting_details' was
created. The value of the new tag was set to 'w =
1/[\s^2^(F~o~)+0.00140F~o~^2^]'.

Automatic conversion script
Id: cif_fix_values 3143 2015-03-26 13:38:13Z robertas 
;
_cod_original_cell_volume 2144.7(6)
_cod_original_formula_sum 'C42 H35 Cl3 F6 N1 P3 Pt1 S1'
_cod_database_code 2009761

loop_
_space_group_symop_id
_space_group_symop_operation_xyz
1 x,y,z
2 -x,-y,-z

loop_
_atom_site_label
_atom_site_fract_x
_atom_site_fract_y
_atom_site_fract_z
_atom_site_U_iso_or_equiv
Pt .08180(10) .22840(10) .18300(10) .0280(10)
P(1) .0560(2) .13420(10) .30250(10) .0320(10)
P(2) .2717(2) .17370(10) .15200(10) .0300(10)
P(3) .5440(2) .6491(2) .3519(2) .0580(10)
S .0566(2) .3364(2) .06670(10) .0410(10)
Cl(1) .1430(3) .5119(2) .2785(2) .0800(10)
Cl(2) .0557(4) .6988(3) .2172(3) .133(2)
Cl(3) .2260(5) .5860(4) .1191(3) .165(2)
F(1) .4888(6) .7255(5) .2819(4) .093(3)
F(2) .5946(7) .5742(5) .4196(5) .117(3)
F(3) .5909(6) .7434(5) .4171(4) .093(3)
F(4) .4967(6) .5564(4) .2852(4) .091(2)
F(5) .4105(6) .6480(6) .3919(4) .107(3)
F(6) .6743(5) .6561(5) .3081(4) .092(3)
N -.0798(5) .3134(4) .1908(4) .029(2)
C .1886(12) .6164(9) .2218(7) .088(5)
C(1) -.1678(7) .3270(7) .2515(5) .051(3)
C(2) -.2476(8) .4078(7) .2432(6) .058(3)
C(3) -.2342(8) .4716(7) .1755(6) .060(3)
C(4) -.1451(7) .4552(6) .1147(5) .050(3)
C(5) -.0680(6) .3738(5) .1253(5) .037(2)
C(10) -.0831(6) .0475(5) .2808(5) .037(2)
C(11) -.1084(8) -.0274(6) .3372(5) .053(3)
C(12) -.2145(8) -.0934(7) .3217(6) .060(3)
C(13) -.2953(8) -.0830(7) .2469(6) .058(3)
C(14) -.2683(7) -.0118(7) .1896(6) .055(3)
C(15) -.1625(6) .0545(6) .2058(5) .042(3)
C(20) .0288(6) .2179(6) .3962(5) .039(2)
C(21) -.0621(8) .1958(7) .4545(6) .063(3)
C(22) -.0714(11) .2640(9) .5254(7) .091(5)
C(23) .0117(12) .3476(9) .5408(7) .089(5)
C(24) .0973(10) .3693(7) .4830(6) .071(4)
C(25) .1069(8) .3052(6) .4108(5) .051(3)
C(30) .1761(6) .0531(5) .3473(4) .035(2)
C(31) .2489(7) .0790(6) .4266(5) .042(3)
C(32) .3353(7) .0133(7) .4589(5) .054(3)
C(33) .3536(8) -.0756(7) .4144(6) .061(3)
C(34) .2837(8) -.1027(6) .3363(6) .052(3)
C(35) .1939(7) -.0389(6) .3027(5) .045(3)
C(40) .3421(6) .2435(5) .0668(4) .035(2)
C(41) .2835(7) .2309(6) -.0190(4) .042(3)
C(42) .3343(8) .2818(6) -.0864(5) .049(3)
C(43) .4405(8) .3438(6) -.0692(6) .054(3)
C(44) .4993(8) .3554(7) .0133(6) .056(3)
C(45) .4500(7) .3067(6) .0830(5) .045(3)
C(50) .2680(6) .0442(5) .1062(4) .031(2)
C(51) .1508(7) -.0063(5) .0836(5) .041(3)
C(52) .1460(8) -.1041(6) .0445(5) .053(3)
C(53) .2565(9) -.1491(7) .0289(5) .063(3)
C(54) .3724(8) -.0970(7) .0488(6) .056(3)
C(55) .3774(7) -.0019(6) .0865(5) .045(3)
C(60) .3874(6) .1935(5) .2474(4) .030(2)
C(61) .3911(6) .2895(6) .2907(5) .041(3)
C(62) .4775(8) .3138(7) .3624(5) .052(3)
C(63) .5607(7) .2436(7) .3900(5) .053(3)
C(64) .5589(7) .1507(7) .3472(5) .053(3)
C(65) .4720(7) .1240(6) .2757(5) .042(3)
H(11) -.0512 -.0340 .3884 .080
H(12) -.2313 -.1447 .3617 .080
H(13) -.3706 -.1263 .2357 .080
H(14) -.3232 -.0071 .1369 .080
H(15) -.1451 .1047 .1648 .080
H(21) -.1161 .1356 .4460 .080
H(22) -.1367 .2530 .5643 .080
H(23) .0084 .3905 .5930 .080
H(24) .1514 .4295 .4924 .080
H(25) .1618 .3207 .3699 .080
H(31) .2387 .1420 .4581 .080
H(32) .3837 .0304 .5140 .080
H(33) .4156 -.1195 .4378 .080
H(34) .2969 -.1652 .3050 .080
H(35) .1438 -.0582 .2487 .080
H(41) .2087 .1873 -.0312 .080
H(42) .2943 .2733 -.1452 .080
H(43) .4739 .3796 -.1159 .080
H(44) .5757 .3974 .0239 .080
H(45) .4906 .3171 .1415 .080
H(51) .0741 .0257 .0947 .080
H(52) .0658 -.1396 .0286 .080
H(53) .2534 -.2170 .0040 .080
H(54) .4491 -.1281 .0360 .080
H(55) .4580 .0339 .0997 .080
H(61) .3334 .3384 .2705 .080
H(62) .4794 .3790 .3925 .080
H(63) .6206 .2600 .4399 .080
H(64) .6187 .1031 .3669 .080
H(65) .4708 .0583 .2464 .080

loop_
_geom_angle_atom_site_label_1
_geom_angle_atom_site_label_2
_geom_angle_atom_site_label_3
_geom_angle
_geom_angle_publ_flag
P(1) Pt P(2) 97.40(10) yes
P(2) Pt S 97.00(10) yes
P(2) Pt N 163.8(2) yes
Pt P(1) C(10) 110.1(2) yes
C(10) P(1) C(20) 107.5(3) yes
C(10) P(1) C(30) 102.6(3) yes
Pt P(2) C(40) 112.9(2) yes
C(40) P(2) C(50) 102.1(3) yes
C(40) P(2) C(60) 104.1(3) yes
F(1) P(3) F(2) 178.8(4) yes
F(2) P(3) F(3) 91.5(4) yes
F(2) P(3) F(4) 89.6(4) yes
F(1) P(3) F(5) 87.7(4) yes
F(3) P(3) F(5) 89.4(4) yes
F(1) P(3) F(6) 88.6(4) yes
F(3) P(3) F(6) 89.9(3) yes
F(5) P(3) F(6) 176.2(4) yes
Pt N C(1) 135.3(5) yes
C(1) N C(5) 122.4(6) yes
Cl(1) C Cl(3) 113.2(7) yes
N C(1) C(2) 118.6(8) yes
C(2) C(3) C(4) 121.0(8) yes
S C(5) N 108.8(5) yes
N C(5) C(4) 121.0(7) yes
P(1) Pt S 165.60(10) yes
P(1) Pt N 97.8(2) yes
S Pt N 68.0(2) yes
Pt P(1) C(20) 109.0(3) yes
Pt P(1) C(30) 123.1(2) yes
C(20) P(1) C(30) 103.4(3) yes
Pt P(2) C(50) 114.7(2) yes
Pt P(2) C(60) 111.1(2) yes
C(50) P(2) C(60) 111.2(3) yes
F(1) P(3) F(3) 89.1(3) yes
F(1) P(3) F(4) 89.8(3) yes
F(3) P(3) F(4) 178.9(4) yes
F(2) P(3) F(5) 91.3(4) yes
F(4) P(3) F(5) 90.8(4) yes
F(2) P(3) F(6) 92.5(4) yes
F(4) P(3) F(6) 89.8(4) yes
Pt S C(5) 81.3(2) yes
Pt N C(5) 101.3(4) yes
Cl(1) C Cl(2) 106.9(7) yes
Cl(2) C Cl(3) 109.7(6) yes
C(1) C(2) C(3) 119.1(8) yes
C(3) C(4) C(5) 118.0(8) yes
S C(5) C(4) 130.1(6) yes

loop_
_geom_bond_atom_site_label_1
_geom_bond_atom_site_label_2
_geom_bond_distance
_geom_bond_publ_flag
Pt P(1) 2.295(2) yes
Pt S 2.348(2) yes
P(1) C(10) 1.828(7) yes
P(1) C(30) 1.823(7) yes
P(2) C(50) 1.825(7) yes
P(3) F(1) 1.608(7) yes
P(3) F(3) 1.596(6) yes
P(3) F(5) 1.589(7) yes
S C(5) 1.735(7) yes
Cl(2) C 1.828(13) yes
N C(1) 1.381(10) yes
C(1) C(2) 1.405(12) yes
C(3) C(4) 1.396(12) yes
Pt P(2) 2.253(2) yes
Pt N 2.108(5) yes
P(1) C(20) 1.818(7) yes
P(2) C(40) 1.826(7) yes
P(2) C(60) 1.825(6) yes
P(3) F(2) 1.556(8) yes
P(3) F(4) 1.592(6) yes
P(3) F(6) 1.585(7) yes
Cl(1) C 1.746(12) yes
Cl(3) C 1.683(12) yes
N C(5) 1.325(9) yes
C(2) C(3) 1.382(13) yes
C(4) C(5) 1.397(11) yes
